data_1577140
loop_
_publ_author_name
'Goodall, Joe'
'Sajjad, M. Arif'
'Furfari, Samantha Kathleen'
'Hatcher, Theo S.'
'Weller, Andrew S.'
'Macgregor, Stuart Alan'
'Lynam, Jason Martin'
'Warren, Mark R.'
'Page, Samuel J.'
'Tizzard, Graham J.'
'Altus, Kris Mark'

_publ_section_title
;
 The Characterisation and Reactivity of a Rh III \h1 -\s-Alkane Complex
 and the Role of a Structurally Responsive Phosphine Ligand in Solid-State
 Molecular Organometallic Chemistry
;
_journal_name_full 'Chemical Science'
_journal_paper_doi 10.1039/D6SC02133F
_journal_year 2026
_chemical_formula_moiety 'C32 H12 B F24, C27 H54 P2 Rh'
_chemical_formula_sum 'C59 H66 B F24 P2 Rh'
_chemical_formula_weight 1406.77
_space_group_crystal_system monoclinic
_space_group_IT_number 14
_space_group_name_Hall '-P 2yn'
_space_group_name_H-M_alt 'P 1 21/n 1'
_atom_sites_solution_hydrogens geom
_audit_creation_date 2025-01-10
_audit_creation_method
;
Olex2 1.5
(compiled 2024.02.16 svn.r378c4104 for OlexSys, GUI svn.r6928)
;
_audit_update_record
;
2025-07-14 deposited with the CCDC.	2026-04-24 downloaded from the CCDC.
;
_cell_angle_alpha 90
_cell_angle_beta 112.0080(10)
_cell_angle_gamma 90
_cell_formula_units_Z 4
_cell_length_a 21.8071(2)
_cell_length_b 12.76750(10)
_cell_length_c 23.4341(3)
_cell_measurement_reflns_used 24070
_cell_measurement_temperature 110.05(10)
_cell_measurement_theta_max 76.8010
_cell_measurement_theta_min 4.0190
_cell_volume 6049.14(11)
_computing_cell_refinement 'CrysAlisPro 1.171.41.113a (Rigaku OD, 2021)'
_computing_data_collection 'CrysAlisPro 1.171.41.113a (Rigaku OD, 2021)'
_computing_data_reduction 'CrysAlisPro 1.171.41.113a (Rigaku OD, 2021)'
_computing_molecular_graphics 'Olex2 1.5 (Dolomanov et al., 2009)'
_computing_publication_material 'Olex2 1.5 (Dolomanov et al., 2009)'
_computing_structure_refinement 'SHELXL 2019/3 (Sheldrick, 2015)'
_computing_structure_solution 'SHELXT 2018/2 (Sheldrick, 2018)'
_diffrn_ambient_temperature 110.15
_diffrn_detector_area_resol_mean 10.0000
_diffrn_detector_type HyPix
_diffrn_measured_fraction_theta_full 0.998
_diffrn_measured_fraction_theta_max 0.985
_diffrn_measurement_details
;
List of Runs (angles in degrees, time in seconds):

  # Type    Start    End  Width  t~exp~   \w     \q     \k     \f   Frames
#--------------------------------------------------------------------------
  1  \w    -49.00  -3.00   0.50    0.63    --  -47.17  81.00-121.00   92
  2  \w    -20.00  64.00   0.50    0.63    --   47.17 -81.00 116.00  168
  3  \w    101.00 164.00   0.50    2.52    --  107.75  81.00-121.00  126
  4  \w     60.00  88.00   0.50    2.52    --  107.75 -81.00 116.00   56
  5  \w    -49.00  22.00   0.50    0.63    --  -47.17  57.00  30.00  142
  6  \w     74.00 118.00   0.50    0.63    --   47.17-178.00 150.00   88
  7  \w     88.00 113.00   0.50    0.63    --   47.17  37.00  60.00   50
  8  \w     81.00 113.00   0.50    0.63    --   47.17 178.00 -90.00   64
  9  \w     86.00 112.00   0.50    0.63    --   47.17 178.00-120.00   52
 10  \w     36.00 114.00   0.50    2.52    --  107.75 -37.00  90.00  156
 11  \w     56.00 106.00   0.50    2.52    --  107.75 -99.00-120.00  100
 12  \w     37.00 106.00   0.50    2.52    --  107.75 -99.00 -60.00  138
 13  \w     64.00 121.00   0.50    2.52    --  107.75 -19.00  60.00  114
 14  \w     37.00  62.00   0.50    2.52    --  107.75 -19.00  60.00   50
 15  \w     42.00 105.00   0.50    2.52    --  107.75 -99.00-150.00  126
 16  \w     47.00 104.00   0.50    2.52    --  107.75 -99.00  30.00  114
 17  \w     38.00  64.00   0.50    2.52    --  107.75 -77.00   0.00   52
 18  \w     91.00 117.00   0.50    2.52    --  107.75 -77.00   0.00   52
 19  \w     95.00 121.00   0.50    2.52    --  107.75  37.00 -30.00   52
 20  \w    100.00 174.00   0.50    2.52    --  107.75 125.00 150.00  148
;
_diffrn_measurement_device 'four-circle diffractometer'
_diffrn_measurement_device_type 'SuperNova, Dual, Cu at home/near, HyPix'
_diffrn_measurement_method '\w scans'
_diffrn_radiation_type CuK\a
_diffrn_radiation_wavelength 1.54184
_diffrn_reflns_av_R_equivalents 0.0519
_diffrn_reflns_av_unetI/netI 0.0446
_diffrn_reflns_Laue_measured_fraction_full 0.998
_diffrn_reflns_Laue_measured_fraction_max 0.985
_diffrn_reflns_limit_h_max 27
_diffrn_reflns_limit_h_min -24
_diffrn_reflns_limit_k_max 15
_diffrn_reflns_limit_k_min -13
_diffrn_reflns_limit_l_max 25
_diffrn_reflns_limit_l_min -28
_diffrn_reflns_number 40049
_diffrn_reflns_point_group_measured_fraction_full 0.998
_diffrn_reflns_point_group_measured_fraction_max 0.985
_diffrn_reflns_theta_full 67.684
_diffrn_reflns_theta_max 74.503
_diffrn_reflns_theta_min 4.016
_exptl_absorpt_coefficient_mu 3.796
_exptl_absorpt_correction_T_max 1.00000
_exptl_absorpt_correction_T_min 0.87146
_exptl_absorpt_correction_type multi-scan
_exptl_absorpt_process_details
;
CrysAlisPro 1.171.41.113a (Rigaku Oxford Diffraction, 2021)
Empirical absorption correction using spherical harmonics,
implemented in SCALE3 ABSPACK scaling algorithm.
;
_exptl_crystal_colour 'clear dark red'
_exptl_crystal_colour_lustre clear
_exptl_crystal_colour_modifier dark
_exptl_crystal_colour_primary red
_exptl_crystal_density_diffrn 1.545
_exptl_crystal_description block
_exptl_crystal_F_000 2864
_exptl_crystal_recrystallization_method '1,2-F2C6H4 solution layered with hexane at -30C'
_exptl_crystal_size_max 0.155
_exptl_crystal_size_mid 0.151
_exptl_crystal_size_min 0.111
_refine_diff_density_max 1.818
_refine_diff_density_min -1.540
_refine_diff_density_rms 0.095
_refine_ls_extinction_method none
_refine_ls_goodness_of_fit_ref 1.025
_refine_ls_hydrogen_treatment constr
_refine_ls_matrix_type full
_refine_ls_number_parameters 968
_refine_ls_number_reflns 12189
_refine_ls_number_restraints 187
_refine_ls_restrained_S_all 1.040
_refine_ls_R_factor_all 0.0729
_refine_ls_R_factor_gt 0.0670
_refine_ls_shift/su_max 0.001
_refine_ls_shift/su_mean 0.000
_refine_ls_structure_factor_coef Fsqd
_refine_ls_weighting_details 'w=1/[\s^2^(Fo^2^)+(0.0727P)^2^+19.8071P] where P=(Fo^2^+2Fc^2^)/3'
_refine_ls_weighting_scheme calc
_refine_ls_wR_factor_gt 0.1693
_refine_ls_wR_factor_ref 0.1736
_reflns_Friedel_coverage 0.000
_reflns_number_gt 10736
_reflns_number_total 12189
_reflns_threshold_expression 'I > 2\s(I)'
_cod_data_source_file d6sc02133f2.cif
_cod_data_source_block 4[BArF4]
_cod_original_cell_volume 6049.13(11)
_cod_database_code 1577140
_shelx_shelxl_version_number 2019/3
_shelx_space_group_comment
;
The symmetry employed for this shelxl refinement is uniquely defined
by the following loop, which should always be used as a source of
symmetry information in preference to the above space-group names.
They are only intended as comments.
;
_shelx_estimated_absorpt_t_max 0.678
_shelx_estimated_absorpt_t_min 0.591
_olex2_refinement_description
;
1. Fixed Uiso
 At 1.2 times of:
  All C(H) groups, All C(H,H) groups
 At 1.5 times of:
  All C(H,H,H) groups
2. Restrained distances
 C7-C6
 1.6 with sigma of 0.02
 C6-C2
 1.6 with sigma of 0.01
 C6-C4
 1.45 with sigma of 0.02
 C18-C17
 1.55 with sigma of 0.02
 F1A-C33A \\sim F3A-C33A
 with sigma of 0.02
 F3-C33 \\sim F1-C33 \\sim F2-C33
 with sigma of 0.02
 C33A-C29 \\sim C33-C29
 with sigma of 0.02
 F15A-C49A \\sim F14A-C49A \\sim F15B-C49B \\sim F14B-C49B
 with sigma of 0.02
 C42-F12 \\sim C42-F10 \\sim C42-F11 \\sim C42-F10A \\sim C42-F12A \\sim
C42-F11A
 with sigma of 0.02
 C12-C13A \\sim C12-C14A \\sim C12-C15A \\sim C12-C14 \\sim C12-C15 \\sim
C12-C13
 with sigma of 0.02
 C58-F23 \\sim C58-F22A \\sim C58-F24A \\sim C58-F23A \\sim C58-F22 \\sim
C58-F24
 with sigma of 0.02
 C13A-C14A \\sim C13A-C15A \\sim C14A-C15A \\sim C14-C15 \\sim C14-C13 \\sim
C15-C13
 with sigma of 0.04
 F23-F22 \\sim F23-F24 \\sim F22A-F24A \\sim F22A-F23A \\sim F24A-F23A \\sim
F22-F24
 with sigma of 0.04
 F4-C34A \\sim F4-C34
 with sigma of 0.02
 C34A-C31 \\sim C34-C31
 with sigma of 0.02
 F12-F10 \\sim F12-F11 \\sim F10-F11 \\sim F10A-F12A \\sim F10A-F11A \\sim
F12A-F11A
 with sigma of 0.04
 F13-C49A \\sim F13-C49B
 with sigma of 0.02
 C49A-C45 \\sim C49B-C45
 with sigma of 0.02
 F1-C33 \\sim F3-C33
 with sigma of 0.02
3. Uiso/Uaniso restraints and constraints
F1A \\sim F1 \\sim F3A \\sim F3: within 2A with sigma of 0.01 and sigma for
terminal atoms of 0.02 within 2A
C33A \\sim C33: within 2A with sigma of 0.01 and sigma for terminal atoms of
0.02 within 2A
F15A \\sim F15B \\sim F14A \\sim F14B: within 2A with sigma of 0.01 and sigma
for terminal atoms of 0.02 within 2A
F5 \\sim F6: within 2A with sigma of 0.04 and sigma for terminal atoms of 0.08
within 2A
F6A \\sim F5A: within 2A with sigma of 0.04 and sigma for terminal atoms of
0.08 within 2A
C13 \\sim C13A \\sim C14A \\sim C14 \\sim C15 \\sim C15A: within 2A with sigma
of 0.04 and sigma for terminal atoms of 0.08 within 2A
C49B \\sim C49A: within 2A with sigma of 0.04 and sigma for terminal atoms of
0.08 within 2A
4. Rigid body (RIGU) restrains
 F3A
 with sigma for 1-2 distances of 0.001 and sigma for 1-3 distances of 0.001
5. Others
 Sof(C14)=Sof(H14D)=Sof(H14E)=Sof(H14F)=Sof(C15)=Sof(H15D)=Sof(H15E)=Sof(H15F)=
 Sof(C13)=Sof(H13D)=Sof(H13E)=Sof(H13F)=1-FVAR(1)
 Sof(C13A)=Sof(H13A)=Sof(H13B)=Sof(H13C)=Sof(C14A)=Sof(H14A)=Sof(H14B)=
 Sof(H14C)=Sof(C15A)=Sof(H15A)=Sof(H15B)=Sof(H15C)=FVAR(1)
 Sof(F22A)=Sof(F24A)=Sof(F23A)=1-FVAR(2)
 Sof(F22)=Sof(F24)=Sof(F23)=FVAR(2)
 Sof(F3A)=Sof(F1A)=1-FVAR(3)
 Sof(F3)=Sof(F1)=FVAR(3)
 Sof(F5)=Sof(C34A)=Sof(F6)=1-FVAR(4)
 Sof(F5A)=Sof(F6A)=Sof(C34)=FVAR(4)
 Sof(F12)=Sof(F10)=Sof(F11)=1-FVAR(5)
 Sof(F10A)=Sof(F12A)=Sof(F11A)=FVAR(5)
 Sof(C49B)=Sof(F14B)=Sof(F15B)=1-FVAR(6)
 Sof(C49A)=Sof(F14A)=Sof(F15A)=FVAR(6)
 Sof(C33A)=1-FVAR(7)
 Sof(C33)=FVAR(7)
6.a Ternary CH refined with riding coordinates:
 C5(H5), C1(H1), C6(H6), C2(H2)
6.b Secondary CH2 refined with riding coordinates:
 C16(H16A,H16B), C19(H19A,H19B), C7(H7A,H7B), C4(H4A,H4B), C18(H18A,H18B),
 C17(H17A,H17B), C3(H3A,H3B)
6.c Aromatic/amide H refined with riding coordinates:
 C36(H36), C28(H28), C48(H48), C54(H54), C32(H32), C40(H40), C38(H38),
 C52(H52), C46(H46), C44(H44), C56(H56), C30(H30)
6.d Idealised Me refined as rotating group:
 C25(H25A,H25B,H25C), C10(H10A,H10B,H10C), C23(H23A,H23B,H23C), C9(H9A,H9B,
 H9C), C59(H59A,H59B,H59C), C11(H11A,H11B,H11C), C21(H21A,H21B,H21C), C13A(H13A,
 H13B,H13C), C22(H22A,H22B,H22C), C26(H26A,H26B,H26C), C14A(H14A,H14B,H14C),
 C15A(H15A,H15B,H15C), C14(H14D,H14E,H14F), C15(H15D,H15E,H15F), C13(H13D,H13E,
 H13F)
;
_olex2_submission_special_instructions 'No special instructions were received'
_oxdiff_exptl_absorpt_empirical_details
;
Empirical correction (ABSPACK) includes:
- Absorption correction using spherical harmonics
- Frame scaling
;

loop_
_space_group_symop_operation_xyz
'x, y, z'
'-x+1/2, y+1/2, -z+1/2'
'-x, -y, -z'
'x-1/2, -y-1/2, z-1/2'

loop_
_atom_site_label
_atom_site_type_symbol
_atom_site_fract_x
_atom_site_fract_y
_atom_site_fract_z
_atom_site_U_iso_or_equiv
_atom_site_adp_type
_atom_site_occupancy
_atom_site_site_symmetry_order
_atom_site_calc_flag
_atom_site_refinement_flags_posn
_atom_site_refinement_flags_adp
_atom_site_refinement_flags_occupancy
_atom_site_disorder_assembly
_atom_site_disorder_group
Rh1 Rh 0.49096(2) 0.23082(3) 0.73800(2) 0.03654(11) Uani 1 1 d . . . . .
P1 P 0.54333(6) 0.38706(9) 0.73317(6) 0.0468(3) Uani 1 1 d . . . . .
P2 P 0.49500(6) 0.23269(11) 0.84039(5) 0.0453(3) Uani 1 1 d . . . . .
F21 F 0.06295(15) 0.6811(3) 0.22220(12) 0.0559(7) Uani 1 1 d . . . . .
F20 F 0.14853(18) 0.5897(3) 0.27064(13) 0.0665(9) Uani 1 1 d . . . . .
F13 F 0.52038(14) 0.7556(3) 0.58574(13) 0.0567(8) Uani 1 1 d D . . . .
F9 F 0.21435(18) 1.1399(2) 0.55767(16) 0.0627(8) Uani 1 1 d . . . . .
F18 F 0.39233(18) 1.0528(3) 0.3817(2) 0.0951(15) Uani 1 1 d . . . . .
F19 F 0.15839(18) 0.7499(3) 0.24870(14) 0.0680(10) Uani 1 1 d . . . . .
F10A F 0.3537(19) 0.882(2) 0.7707(13) 0.070(7) Uani 0.36(6) 1 d D . P A 1
F12A F 0.4026(9) 0.785(4) 0.7294(11) 0.089(9) Uani 0.36(6) 1 d D . P A 1
F8 F 0.1912(2) 1.1185(3) 0.63849(16) 0.0762(11) Uani 1 1 d . . . . .
F22 F 0.0099(5) 0.8936(6) 0.4325(5) 0.063(3) Uani 0.66(3) 1 d D . P B 1
F7 F 0.12633(16) 1.0614(3) 0.5514(2) 0.0752(10) Uani 1 1 d . . . . .
F17 F 0.3004(2) 1.0754(3) 0.3913(2) 0.0811(12) Uani 1 1 d . . . . .
F4 F 0.3545(2) 0.4002(3) 0.4381(2) 0.0800(11) Uani 1 1 d D . . . .
C27 C 0.25839(18) 0.6134(3) 0.51317(17) 0.0293(8) Uani 1 1 d . . . . .
F24 F -0.0498(5) 0.8273(14) 0.3477(3) 0.092(4) Uani 0.66(3) 1 d D . P B 1
F11A F 0.3227(18) 0.727(3) 0.7503(18) 0.106(13) Uani 0.36(6) 1 d D . P A 1
F16 F 0.3096(3) 0.9707(3) 0.32578(17) 0.1007(16) Uani 1 1 d . . . . .
C36 C 0.22111(18) 0.9074(3) 0.54861(18) 0.0291(8) Uani 1 1 d . . . . .
H36 H 0.194977 0.931076 0.508379 0.035 Uiso 1 1 calc R U . . .
C28 C 0.2365(2) 0.5683(3) 0.55642(18) 0.0332(8) Uani 1 1 d . . . . .
H28 H 0.219143 0.612773 0.579224 0.040 Uiso 1 1 calc R U . . .
C48 C 0.30273(19) 0.8701(3) 0.44025(18) 0.0306(8) Uani 1 1 d . . . . .
H48 H 0.259408 0.897765 0.420686 0.037 Uiso 1 1 calc R U . . .
C35 C 0.25345(17) 0.8102(3) 0.55547(16) 0.0255(7) Uani 1 1 d . . . . .
C37 C 0.2261(2) 0.9702(3) 0.59897(19) 0.0324(8) Uani 1 1 d . . . . .
C54 C 0.0601(2) 0.7451(3) 0.33293(18) 0.0321(8) Uani 1 1 d . . . . .
H54 H 0.019839 0.744235 0.298023 0.038 Uiso 1 1 calc R U . . .
C43 C 0.31194(18) 0.7845(3) 0.47935(17) 0.0280(8) Uani 1 1 d . . . . .
C55 C 0.06147(19) 0.7740(3) 0.39069(18) 0.0315(8) Uani 1 1 d . . . . .
F5A F 0.3387(15) 0.282(2) 0.4873(14) 0.098(9) Uani 0.39(6) 1 d . . P C 1
C32 C 0.28091(19) 0.5416(3) 0.47954(18) 0.0334(8) Uani 1 1 d . . . . .
H32 H 0.296197 0.567758 0.449284 0.040 Uiso 1 1 calc R U . . .
C40 C 0.29357(18) 0.7837(3) 0.61569(17) 0.0279(7) Uani 1 1 d . . . . .
H40 H 0.318103 0.720278 0.622494 0.033 Uiso 1 1 calc R U . . .
C38 C 0.2651(2) 0.9395(3) 0.65837(19) 0.0350(9) Uani 1 1 d . . . . .
H38 H 0.268164 0.981694 0.692743 0.042 Uiso 1 1 calc R U . . .
C52 C 0.17812(19) 0.7196(3) 0.37900(17) 0.0278(7) Uani 1 1 d . . . . .
H52 H 0.218004 0.701372 0.373902 0.033 Uiso 1 1 calc R U . . .
C46 C 0.4189(2) 0.8794(4) 0.45673(19) 0.0383(9) Uani 1 1 d . . . . .
H46 H 0.454650 0.911345 0.449567 0.046 Uiso 1 1 calc R U . . .
C53 C 0.1194(2) 0.7177(3) 0.32796(17) 0.0303(8) Uani 1 1 d . . . . .
C44 C 0.37685(19) 0.7480(4) 0.50665(18) 0.0335(9) Uani 1 1 d . . . . .
H44 H 0.385577 0.689836 0.533824 0.040 Uiso 1 1 calc R U . . .
C51 C 0.18092(18) 0.7472(3) 0.43762(17) 0.0260(7) Uani 1 1 d . . . . .
C56 C 0.12046(18) 0.7723(3) 0.44188(17) 0.0279(7) Uani 1 1 d . . . . .
H56 H 0.119554 0.788802 0.481090 0.033 Uiso 1 1 calc R U . . .
C47 C 0.3549(2) 0.9171(3) 0.42867(19) 0.0345(9) Uani 1 1 d . . . . .
C39 C 0.29932(19) 0.8457(3) 0.66624(18) 0.0318(8) Uani 1 1 d . . . . .
C45 C 0.4291(2) 0.7937(4) 0.49548(19) 0.0401(10) Uani 1 1 d D . . . .
C30 C 0.2610(2) 0.3932(4) 0.5336(2) 0.0435(10) Uani 1 1 d . . . . .
H30 H 0.262097 0.319785 0.540597 0.052 Uiso 1 1 calc R U . . .
C31 C 0.2815(2) 0.4347(4) 0.4890(2) 0.0403(10) Uani 1 1 d D . . . .
F2 F 0.2570(3) 0.3423(4) 0.6488(2) 0.1144(18) Uani 1 1 d D . . . .
C58 C -0.0008(2) 0.8080(4) 0.39873(19) 0.0414(10) Uani 1 1 d D . . . .
F23 F -0.0200(6) 0.7390(8) 0.4301(6) 0.073(3) Uani 0.66(3) 1 d D . P B 1
F6A F 0.2570(16) 0.314(3) 0.408(3) 0.113(14) Uani 0.39(6) 1 d . . P C 1
F3 F 0.2342(4) 0.4830(4) 0.6659(3) 0.086(3) Uani 0.717(11) 1 d D U P D 1
C29 C 0.2390(2) 0.4612(4) 0.5676(2) 0.0413(10) Uani 1 1 d D . . . .
C50 C 0.3400(2) 1.0056(4) 0.3838(3) 0.0499(12) Uani 1 1 d . . . . .
F1 F 0.1594(5) 0.3951(11) 0.6008(4) 0.112(4) Uani 0.717(11) 1 d D U P D 1
C42 C 0.3436(2) 0.8089(4) 0.72859(19) 0.0406(10) Uani 1 1 d D . . . .
C41 C 0.1897(3) 1.0714(4) 0.5873(2) 0.0465(11) Uani 1 1 d . . . . .
C57 C 0.1221(2) 0.6843(4) 0.26727(19) 0.0417(10) Uani 1 1 d . . . . .
C34 C 0.3055(12) 0.3614(15) 0.4516(11) 0.051(12) Uani 0.39(6) 1 d D . P C 1
C5 C 0.3977(3) 0.1329(5) 0.6308(3) 0.0603(15) Uani 1 1 d . . . . .
H5 H 0.358221 0.179900 0.618696 0.072 Uiso 1 1 calc R U . . .
C1 C 0.4645(3) 0.1849(5) 0.6384(3) 0.0644(16) Uani 1 1 d . . . . .
H1 H 0.469212 0.234186 0.607123 0.077 Uiso 1 1 calc R U . . .
B1 B 0.2510(2) 0.7382(3) 0.49681(19) 0.0255(8) Uani 1 1 d . . . . .
C33 C 0.2212(7) 0.4207(11) 0.6195(5) 0.053(3) Uani 0.71(13) 1 d D U P D 1
C20 C 0.5330(3) 0.1062(5) 0.8812(2) 0.0555(13) Uani 1 1 d . . . . .
C16 C 0.5718(3) 0.4723(5) 0.8022(3) 0.0629(15) Uani 1 1 d . . . . .
H16A H 0.587106 0.538429 0.789792 0.075 Uiso 1 1 calc R U . . .
H16B H 0.532203 0.489900 0.811188 0.075 Uiso 1 1 calc R U . . .
C25 C 0.4078(4) 0.2373(6) 0.9076(3) 0.0738(19) Uani 1 1 d . . . . .
H25A H 0.440269 0.283299 0.937286 0.111 Uiso 1 1 calc R U . . .
H25B H 0.418302 0.164129 0.920194 0.111 Uiso 1 1 calc R U . . .
H25C H 0.363463 0.254013 0.906262 0.111 Uiso 1 1 calc R U . . .
C8 C 0.6201(3) 0.3722(5) 0.7132(3) 0.0603(14) Uani 1 1 d . . . . .
C24 C 0.4102(3) 0.2535(5) 0.8436(3) 0.0596(15) Uani 1 1 d . . . . .
C19 C 0.5448(3) 0.3330(6) 0.8935(3) 0.0717(17) Uani 1 1 d . . . . .
H19A H 0.521835 0.401372 0.882858 0.086 Uiso 1 1 calc R U . . .
H19B H 0.549175 0.315010 0.935975 0.086 Uiso 1 1 calc R U . . .
C12 C 0.4807(3) 0.4801(4) 0.6769(3) 0.0583(14) Uani 1 1 d D . . . .
C7 C 0.4216(3) 0.0848(5) 0.6970(3) 0.0637(15) Uani 1 1 d D . . . .
H7A H 0.435280 0.138049 0.730138 0.076 Uiso 1 1 calc R U . . .
H7B H 0.389687 0.034925 0.702825 0.076 Uiso 1 1 calc R U . . .
C10 C 0.6632(3) 0.2881(7) 0.7557(4) 0.082(2) Uani 1 1 d . . . . .
H10A H 0.637245 0.223912 0.751727 0.123 Uiso 1 1 calc R U . . .
H10B H 0.678741 0.312765 0.798421 0.123 Uiso 1 1 calc R U . . .
H10C H 0.701271 0.273582 0.744390 0.123 Uiso 1 1 calc R U . . .
C23 C 0.4831(4) 0.0160(5) 0.8605(4) 0.0773(19) Uani 1 1 d . . . . .
H23A H 0.465161 0.011625 0.815493 0.116 Uiso 1 1 calc R U . . .
H23B H 0.447028 0.028532 0.875002 0.116 Uiso 1 1 calc R U . . .
H23C H 0.505305 -0.049983 0.877839 0.116 Uiso 1 1 calc R U . . .
C4 C 0.4538(3) -0.0224(6) 0.6196(3) 0.0758(19) Uani 1 1 d D . . . .
H4A H 0.485334 -0.011460 0.598849 0.091 Uiso 1 1 calc R U . . .
H4B H 0.445100 -0.098183 0.621331 0.091 Uiso 1 1 calc R U . . .
C9 C 0.6595(4) 0.4749(7) 0.7221(4) 0.095(3) Uani 1 1 d . . . . .
H9A H 0.668522 0.502434 0.763449 0.142 Uiso 1 1 calc R U . . .
H9B H 0.633797 0.526243 0.691358 0.142 Uiso 1 1 calc R U . . .
H9C H 0.701465 0.461325 0.717022 0.142 Uiso 1 1 calc R U . . .
C59 C 0.3578(3) 0.1905(8) 0.7974(4) 0.092(3) Uani 1 1 d . . . . .
H59A H 0.370121 0.116260 0.802613 0.138 Uiso 1 1 calc R U . . .
H59B H 0.352851 0.213151 0.755910 0.138 Uiso 1 1 calc R U . . .
H59C H 0.315896 0.200412 0.803013 0.138 Uiso 1 1 calc R U . . .
C11 C 0.6040(4) 0.3381(7) 0.6472(3) 0.084(2) Uani 1 1 d . . . . .
H11A H 0.578127 0.392900 0.619177 0.126 Uiso 1 1 calc R U . . .
H11B H 0.578338 0.273052 0.639251 0.126 Uiso 1 1 calc R U . . .
H11C H 0.645194 0.326445 0.640421 0.126 Uiso 1 1 calc R U . . .
C18 C 0.6151(3) 0.3427(7) 0.8909(3) 0.085(2) Uani 1 1 d D . . . .
H18A H 0.648611 0.338522 0.933283 0.102 Uiso 1 1 calc R U . . .
H18B H 0.622282 0.282627 0.867428 0.102 Uiso 1 1 calc R U . . .
C17 C 0.6249(3) 0.4396(7) 0.8625(3) 0.086(2) Uani 1 1 d D . . . .
H17A H 0.667041 0.433423 0.855986 0.103 Uiso 1 1 calc R U . . .
H17B H 0.630452 0.497089 0.892446 0.103 Uiso 1 1 calc R U . . .
C21 C 0.5921(3) 0.0783(6) 0.8635(3) 0.0755(19) Uani 1 1 d . . . . .
H21A H 0.627201 0.130326 0.880908 0.113 Uiso 1 1 calc R U . . .
H21B H 0.577934 0.077848 0.818568 0.113 Uiso 1 1 calc R U . . .
H21C H 0.608819 0.008786 0.879715 0.113 Uiso 1 1 calc R U . . .
C3 C 0.3925(4) 0.0376(5) 0.5903(3) 0.0729(18) Uani 1 1 d . . . . .
H3A H 0.353648 -0.005323 0.587304 0.087 Uiso 1 1 calc R U . . .
H3B H 0.387866 0.059597 0.548370 0.087 Uiso 1 1 calc R U . . .
C13A C 0.5090(15) 0.5838(17) 0.6691(11) 0.102(11) Uani 0.46(3) 1 d D U P E 1
H13A H 0.536877 0.574348 0.645034 0.154 Uiso 0.46(3) 1 calc R U P E 1
H13B H 0.535609 0.612517 0.709630 0.154 Uiso 0.46(3) 1 calc R U P E 1
H13C H 0.472868 0.632319 0.647538 0.154 Uiso 0.46(3) 1 calc R U P E 1
C22 C 0.5583(4) 0.1133(7) 0.9521(3) 0.097(3) Uani 1 1 d . . . . .
H22A H 0.521209 0.128908 0.964709 0.145 Uiso 1 1 calc R U . . .
H22B H 0.591397 0.169159 0.966475 0.145 Uiso 1 1 calc R U . . .
H22C H 0.578366 0.046429 0.970062 0.145 Uiso 1 1 calc R U . . .
C6 C 0.4794(4) 0.0317(6) 0.6877(5) 0.120(4) Uani 1 1 d D . . . .
H6 H 0.508598 -0.012358 0.722613 0.144 Uiso 1 1 calc R U . . .
C26 C 0.3931(4) 0.3706(7) 0.8265(5) 0.117(4) Uani 1 1 d . . . . .
H26A H 0.405075 0.388990 0.791383 0.176 Uiso 1 1 calc R U . . .
H26B H 0.417974 0.414859 0.861768 0.176 Uiso 1 1 calc R U . . .
H26C H 0.345617 0.381703 0.815554 0.176 Uiso 1 1 calc R U . . .
C2 C 0.5116(4) 0.1261(8) 0.6714(4) 0.107(3) Uani 1 1 d D . . . .
H2 H 0.555502 0.123082 0.667155 0.129 Uiso 1 1 calc R U . . .
C14A C 0.4320(8) 0.5056(17) 0.7092(8) 0.088(7) Uani 0.46(3) 1 d D U P E 1
H14A H 0.455341 0.544342 0.747274 0.133 Uiso 0.46(3) 1 calc R U P E 1
H14B H 0.414402 0.440240 0.718884 0.133 Uiso 0.46(3) 1 calc R U P E 1
H14C H 0.395499 0.548287 0.681758 0.133 Uiso 0.46(3) 1 calc R U P E 1
C15A C 0.4418(9) 0.4287(12) 0.6182(7) 0.077(7) Uani 0.46(3) 1 d D U P E 1
H15A H 0.424443 0.361951 0.626412 0.116 Uiso 0.46(3) 1 calc R U P E 1
H15B H 0.470140 0.415684 0.594890 0.116 Uiso 0.46(3) 1 calc R U P E 1
H15C H 0.404948 0.474127 0.594207 0.116 Uiso 0.46(3) 1 calc R U P E 1
C49A C 0.4992(6) 0.7543(14) 0.5253(5) 0.048(5) Uani 0.53(4) 1 d D U P F 1
F14A F 0.5022(12) 0.6572(18) 0.5058(12) 0.074(4) Uani 0.53(4) 1 d D U P F 1
F15A F 0.5427(6) 0.818(2) 0.5143(8) 0.062(4) Uani 0.53(4) 1 d D U P F 1
C14 C 0.4133(7) 0.464(2) 0.6790(12) 0.110(9) Uani 0.54(3) 1 d D U P E 2
H14D H 0.413430 0.489140 0.718629 0.165 Uiso 0.54(3) 1 calc R U P E 2
H14E H 0.401982 0.389803 0.674178 0.165 Uiso 0.54(3) 1 calc R U P E 2
H14F H 0.380607 0.504077 0.645575 0.165 Uiso 0.54(3) 1 calc R U P E 2
C15 C 0.4717(10) 0.4663(12) 0.6074(5) 0.076(5) Uani 0.54(3) 1 d D U P E 2
H15D H 0.463520 0.392311 0.595841 0.114 Uiso 0.54(3) 1 calc R U P E 2
H15E H 0.511840 0.489551 0.601787 0.114 Uiso 0.54(3) 1 calc R U P E 2
H15F H 0.433972 0.508342 0.581375 0.114 Uiso 0.54(3) 1 calc R U P E 2
C13 C 0.4997(14) 0.5939(10) 0.6887(10) 0.090(7) Uani 0.54(3) 1 d D U P E 2
H13D H 0.544644 0.603931 0.689788 0.135 Uiso 0.54(3) 1 calc R U P E 2
H13E H 0.497928 0.615025 0.728293 0.135 Uiso 0.54(3) 1 calc R U P E 2
H13F H 0.468766 0.636801 0.655755 0.135 Uiso 0.54(3) 1 calc R U P E 2
F22A F -0.0370(11) 0.8667(19) 0.3529(9) 0.085(7) Uani 0.34(3) 1 d D . P B 2
F24A F -0.0404(12) 0.7305(12) 0.398(2) 0.105(10) Uani 0.34(3) 1 d D . P B 2
F23A F 0.0055(10) 0.862(3) 0.4483(9) 0.125(12) Uani 0.34(3) 1 d D . P B 2
F3A F 0.1761(11) 0.4847(11) 0.6291(9) 0.082(4) Uani 0.283(11) 1 d D U P D 2
F1A F 0.1674(13) 0.3445(13) 0.5907(12) 0.069(4) Uani 0.283(11) 1 d D U P D 2
F5 F 0.3177(18) 0.2692(11) 0.4703(17) 0.121(8) Uani 0.61(6) 1 d . . P C 2
C34A C 0.3032(7) 0.3640(10) 0.4483(10) 0.068(10) Uani 0.61(6) 1 d D . P C 2
F6 F 0.2596(12) 0.360(3) 0.3925(11) 0.109(8) Uani 0.61(6) 1 d . . P C 2
F12 F 0.4066(4) 0.8064(11) 0.7349(7) 0.058(3) Uani 0.64(6) 1 d D . P A 2
F10 F 0.3418(10) 0.8686(15) 0.7736(7) 0.084(5) Uani 0.64(6) 1 d D . P A 2
F11 F 0.3285(9) 0.7142(9) 0.7397(9) 0.067(3) Uani 0.64(6) 1 d D . P A 2
C49B C 0.4953(7) 0.740(2) 0.5256(5) 0.057(8) Uani 0.47(4) 1 d D U P F 2
F14B F 0.4949(13) 0.6366(19) 0.5210(11) 0.068(4) Uani 0.47(4) 1 d D U P F 2
F15B F 0.5387(8) 0.770(3) 0.5003(9) 0.066(4) Uani 0.47(4) 1 d D U P F 2
C33A C 0.212(5) 0.4179(19) 0.613(3) 0.051(6) Uani 0.29(13) 1 d D U P D 2

loop_
_atom_site_aniso_label
_atom_site_aniso_U_11
_atom_site_aniso_U_22
_atom_site_aniso_U_33
_atom_site_aniso_U_23
_atom_site_aniso_U_13
_atom_site_aniso_U_12
Rh1 0.02876(17) 0.03707(19) 0.04109(19) -0.00909(13) 0.00999(13) -0.00058(12)
P1 0.0363(6) 0.0342(6) 0.0590(7) -0.0032(5) 0.0053(5) -0.0059(5)
P2 0.0387(6) 0.0626(8) 0.0358(6) -0.0052(5) 0.0152(5) 0.0105(5)
F21 0.0546(16) 0.071(2) 0.0298(13) -0.0137(13) 0.0018(12) 0.0018(15)
F20 0.093(2) 0.066(2) 0.0389(15) -0.0069(14) 0.0229(15) 0.0320(18)
F13 0.0372(14) 0.088(2) 0.0362(14) 0.0121(14) 0.0036(11) 0.0027(14)
F9 0.089(2) 0.0341(15) 0.077(2) 0.0118(14) 0.0442(19) 0.0087(15)
F18 0.055(2) 0.074(2) 0.163(4) 0.054(3) 0.048(2) -0.0041(18)
F19 0.080(2) 0.096(3) 0.0395(15) -0.0096(16) 0.0362(16) -0.0286(19)
F10A 0.105(15) 0.053(9) 0.029(9) -0.014(5) -0.003(7) -0.011(11)
F12A 0.042(9) 0.20(3) 0.017(7) -0.009(11) -0.001(5) 0.048(11)
F8 0.128(3) 0.0480(18) 0.067(2) -0.0029(15) 0.053(2) 0.031(2)
F22 0.040(3) 0.055(4) 0.101(7) -0.035(3) 0.035(4) 0.000(2)
F7 0.0488(18) 0.0517(19) 0.115(3) -0.0015(19) 0.0193(19) 0.0209(15)
F17 0.088(3) 0.060(2) 0.119(3) 0.036(2) 0.066(2) 0.0314(19)
F4 0.077(2) 0.069(2) 0.112(3) -0.029(2) 0.056(2) 0.0041(19)
C27 0.0236(17) 0.031(2) 0.0286(18) -0.0013(15) 0.0038(14) 0.0033(14)
F24 0.026(3) 0.204(13) 0.034(3) -0.018(5) -0.002(2) 0.032(6)
F11A 0.078(13) 0.15(3) 0.050(14) 0.046(14) -0.018(9) -0.065(15)
F16 0.154(4) 0.079(3) 0.054(2) 0.0245(19) 0.022(2) -0.027(3)
C36 0.0277(18) 0.0301(19) 0.0297(18) 0.0022(15) 0.0109(15) -0.0003(15)
C28 0.034(2) 0.031(2) 0.033(2) -0.0003(16) 0.0114(16) 0.0004(16)
C48 0.0250(17) 0.0295(19) 0.037(2) -0.0040(16) 0.0118(15) -0.0010(15)
C35 0.0228(16) 0.0276(18) 0.0266(17) -0.0001(14) 0.0097(14) -0.0017(14)
C37 0.0335(19) 0.0270(19) 0.040(2) -0.0015(16) 0.0181(17) -0.0011(15)
C54 0.0307(19) 0.034(2) 0.0256(18) 0.0013(15) 0.0034(15) -0.0004(15)
C43 0.0234(17) 0.034(2) 0.0261(17) -0.0045(14) 0.0083(14) 0.0001(15)
C55 0.0258(18) 0.036(2) 0.0318(19) 0.0014(16) 0.0097(15) 0.0015(15)
F5A 0.098(12) 0.095(18) 0.100(12) 0.005(10) 0.035(11) 0.079(13)
C32 0.0285(19) 0.035(2) 0.034(2) -0.0030(16) 0.0085(16) 0.0055(16)
C40 0.0245(17) 0.0282(19) 0.0293(18) -0.0014(14) 0.0083(14) -0.0004(14)
C38 0.034(2) 0.039(2) 0.035(2) -0.0113(17) 0.0157(17) -0.0070(17)
C52 0.0276(18) 0.0281(19) 0.0283(18) 0.0004(14) 0.0111(15) -0.0001(14)
C46 0.029(2) 0.052(3) 0.037(2) -0.0092(19) 0.0161(17) -0.0087(18)
C53 0.034(2) 0.030(2) 0.0243(18) -0.0012(14) 0.0085(15) -0.0028(15)
C44 0.0260(19) 0.049(2) 0.0248(18) -0.0001(16) 0.0083(15) 0.0046(16)
C51 0.0245(17) 0.0249(18) 0.0269(17) 0.0022(14) 0.0077(14) -0.0003(13)
C56 0.0267(18) 0.0318(19) 0.0242(17) 0.0027(14) 0.0085(14) -0.0001(15)
C47 0.032(2) 0.035(2) 0.039(2) -0.0051(17) 0.0151(17) -0.0048(16)
C39 0.0284(18) 0.038(2) 0.0284(19) -0.0018(16) 0.0097(15) -0.0042(16)
C45 0.0241(19) 0.066(3) 0.029(2) -0.0044(19) 0.0089(16) 0.0013(19)
C30 0.039(2) 0.030(2) 0.053(3) -0.0042(19) 0.008(2) 0.0015(18)
C31 0.032(2) 0.035(2) 0.047(2) -0.0072(19) 0.0057(18) 0.0066(17)
F2 0.130(4) 0.124(4) 0.089(3) 0.058(3) 0.040(3) 0.019(3)
C58 0.0257(19) 0.057(3) 0.038(2) 0.001(2) 0.0077(17) 0.0040(19)
F23 0.055(5) 0.086(6) 0.105(6) 0.024(5) 0.059(5) 0.007(4)
F6A 0.044(7) 0.115(19) 0.15(3) -0.110(19) 0.005(12) 0.009(12)
F3 0.162(7) 0.062(3) 0.057(3) -0.008(2) 0.067(4) -0.036(4)
C29 0.043(2) 0.034(2) 0.042(2) 0.0029(18) 0.0110(19) -0.0024(18)
C50 0.042(2) 0.044(3) 0.070(3) 0.005(2) 0.028(2) -0.006(2)
F1 0.072(4) 0.198(11) 0.058(4) 0.030(6) 0.015(3) -0.051(7)
C42 0.037(2) 0.053(3) 0.028(2) -0.0045(19) 0.0068(17) -0.003(2)
C41 0.061(3) 0.034(2) 0.052(3) -0.004(2) 0.030(2) 0.006(2)
C57 0.045(2) 0.048(3) 0.029(2) -0.0021(18) 0.0102(18) 0.000(2)
C34 0.07(2) 0.05(2) 0.044(13) 0.006(12) 0.039(15) 0.008(14)
C5 0.041(3) 0.059(3) 0.063(3) -0.021(3) -0.001(2) 0.003(2)
C1 0.080(4) 0.070(4) 0.043(3) 0.012(3) 0.023(3) -0.012(3)
B1 0.0225(18) 0.028(2) 0.0249(19) -0.0002(16) 0.0074(15) 0.0022(15)
C33 0.065(8) 0.037(4) 0.053(6) 0.007(4) 0.019(6) -0.010(4)
C20 0.053(3) 0.071(4) 0.037(2) -0.001(2) 0.010(2) 0.018(3)
C16 0.054(3) 0.063(4) 0.064(3) -0.007(3) 0.012(3) -0.017(3)
C25 0.076(4) 0.100(5) 0.063(4) -0.008(3) 0.046(3) 0.012(4)
C8 0.047(3) 0.061(3) 0.068(3) -0.016(3) 0.016(3) -0.015(3)
C24 0.049(3) 0.084(4) 0.057(3) 0.000(3) 0.032(3) 0.017(3)
C19 0.082(4) 0.086(5) 0.052(3) -0.017(3) 0.030(3) -0.014(4)
C12 0.056(3) 0.033(3) 0.070(4) 0.001(2) 0.005(3) 0.000(2)
C7 0.055(3) 0.065(4) 0.075(4) 0.000(3) 0.030(3) -0.024(3)
C10 0.050(3) 0.103(6) 0.091(5) -0.001(4) 0.025(3) 0.016(4)
C23 0.087(5) 0.061(4) 0.088(5) -0.003(3) 0.037(4) 0.012(3)
C4 0.065(4) 0.074(4) 0.088(5) -0.034(4) 0.029(3) -0.018(3)
C9 0.067(4) 0.097(6) 0.135(7) -0.044(5) 0.054(5) -0.045(4)
C59 0.043(3) 0.149(8) 0.082(5) -0.026(5) 0.022(3) 0.007(4)
C11 0.074(4) 0.101(6) 0.081(5) -0.031(4) 0.034(4) -0.030(4)
C18 0.060(4) 0.093(5) 0.075(4) 0.005(4) -0.006(3) -0.009(4)
C17 0.049(3) 0.131(7) 0.069(4) -0.018(4) 0.013(3) -0.005(4)
C21 0.056(3) 0.080(5) 0.084(4) 0.004(4) 0.019(3) 0.027(3)
C3 0.081(4) 0.066(4) 0.070(4) -0.032(3) 0.026(3) -0.017(3)
C13A 0.14(2) 0.076(14) 0.044(12) 0.029(9) -0.023(11) -0.061(14)
C22 0.111(6) 0.114(6) 0.043(3) 0.008(4) 0.004(4) 0.034(5)
C6 0.066(5) 0.055(4) 0.209(11) 0.036(6) 0.018(6) 0.008(4)
C26 0.105(6) 0.113(7) 0.177(9) 0.060(7) 0.103(7) 0.067(6)
C2 0.058(4) 0.197(11) 0.076(5) 0.015(6) 0.035(4) 0.032(5)
C14A 0.059(10) 0.077(12) 0.083(12) 0.016(9) -0.026(9) 0.023(8)
C15A 0.077(11) 0.047(8) 0.062(9) 0.002(7) -0.026(7) -0.020(7)
C49A 0.026(8) 0.068(9) 0.049(11) 0.013(8) 0.014(7) 0.012(7)
F14A 0.043(6) 0.098(8) 0.069(9) -0.019(7) 0.008(6) 0.034(6)
F15A 0.022(3) 0.100(10) 0.062(6) 0.025(6) 0.015(3) 0.002(5)
C14 0.039(7) 0.15(2) 0.131(18) 0.073(16) 0.019(9) 0.031(9)
C15 0.098(11) 0.043(7) 0.065(7) 0.002(5) 0.005(7) -0.010(7)
C13 0.154(17) 0.033(6) 0.056(13) 0.011(6) 0.009(11) -0.001(8)
F22A 0.055(12) 0.087(12) 0.116(16) 0.056(10) 0.038(10) 0.043(8)
F24A 0.058(11) 0.046(7) 0.24(3) 0.009(13) 0.085(16) -0.005(7)
F23A 0.035(8) 0.28(3) 0.050(8) -0.040(14) 0.005(6) 0.033(14)
F3A 0.132(9) 0.054(7) 0.101(9) 0.020(6) 0.091(7) 0.016(7)
F1A 0.085(8) 0.052(8) 0.081(9) -0.003(7) 0.043(7) -0.023(7)
F5 0.194(18) 0.030(5) 0.20(2) -0.010(8) 0.146(16) 0.009(8)
C34A 0.031(9) 0.042(11) 0.117(18) -0.042(9) 0.011(8) 0.008(7)
F6 0.067(7) 0.150(18) 0.092(8) -0.085(11) 0.009(5) 0.024(10)
F12 0.032(4) 0.079(7) 0.051(7) 0.016(4) 0.003(3) -0.004(4)
F10 0.090(7) 0.130(13) 0.025(4) -0.010(6) 0.013(4) 0.052(8)
F11 0.080(6) 0.063(6) 0.032(5) 0.019(3) -0.009(4) -0.020(4)
C49B 0.024(9) 0.122(18) 0.026(9) 0.000(10) 0.010(7) -0.013(10)
F14B 0.040(6) 0.100(9) 0.057(9) -0.004(6) 0.012(5) 0.029(6)
F15B 0.033(4) 0.115(11) 0.056(6) 0.031(7) 0.024(4) 0.016(6)
C33A 0.064(11) 0.038(8) 0.049(9) 0.003(7) 0.018(9) -0.011(7)

loop_
_atom_type_symbol
_atom_type_description
_atom_type_scat_dispersion_real
_atom_type_scat_dispersion_imag
_atom_type_scat_source
C C 0.0181 0.0091 'International Tables Vol C Tables 4.2.6.8 and 6.1.1.4'
H H 0.0000 0.0000 'International Tables Vol C Tables 4.2.6.8 and 6.1.1.4'
B B 0.0090 0.0039 'International Tables Vol C Tables 4.2.6.8 and 6.1.1.4'
F F 0.0727 0.0534 'International Tables Vol C Tables 4.2.6.8 and 6.1.1.4'
P P 0.2955 0.4335 'International Tables Vol C Tables 4.2.6.8 and 6.1.1.4'
Rh Rh 0.0927 3.6045 'International Tables Vol C Tables 4.2.6.8 and 6.1.1.4'

loop_
_exptl_crystal_face_index_h
_exptl_crystal_face_index_k
_exptl_crystal_face_index_l
_exptl_crystal_face_perp_dist
-1 2 -1 0.0614
-13 0 11 0.0842
-1 -7 7 0.0740
13 1 -11 0.0601
10 -6 -3 0.0865
-8 -1 15 0.0790
3 4 11 0.0669
-6 -3 -10 0.0494
-4 3 -11 0.0621
-13 0 0 0.0776
2 -4 12 0.0659
10 -2 6 0.0611
14 1 -2 0.0606
3 8 3 0.0579
-2 -8 -4 0.0679
12 2 3 0.0425
4 -1 12 0.0481

loop_
_geom_angle_atom_site_label_1
_geom_angle_atom_site_label_2
_geom_angle_atom_site_label_3
_geom_angle
_geom_angle_site_symmetry_1
_geom_angle_site_symmetry_3
_geom_angle_publ_flag
P1 Rh1 P2 102.03(5) . . ?
C1 Rh1 P1 96.46(16) . . ?
C1 Rh1 P2 161.18(16) . . ?
C2 Rh1 P1 104.5(2) . . ?
C2 Rh1 P2 140.9(2) . . ?
C2 Rh1 C1 32.9(3) . . ?
C16 P1 Rh1 118.2(2) . . ?
C16 P1 C8 103.5(3) . . ?
C16 P1 C12 99.0(3) . . ?
C8 P1 Rh1 114.76(19) . . ?
C8 P1 C12 111.0(3) . . ?
C12 P1 Rh1 109.23(16) . . ?
C20 P2 Rh1 110.22(16) . . ?
C24 P2 Rh1 112.02(19) . . ?
C24 P2 C20 110.2(3) . . ?
C19 P2 Rh1 118.9(2) . . ?
C19 P2 C20 102.5(3) . . ?
C19 P2 C24 102.3(3) . . ?
C28 C27 C32 115.0(4) . . ?
C28 C27 B1 122.9(3) . . ?
C32 C27 B1 121.8(4) . . ?
C35 C36 H36 118.9 . . ?
C37 C36 H36 118.9 . . ?
C37 C36 C35 122.2(4) . . ?
C27 C28 H28 118.6 . . ?
C29 C28 C27 122.9(4) . . ?
C29 C28 H28 118.6 . . ?
C43 C48 H48 118.8 . . ?
C43 C48 C47 122.5(4) . . ?
C47 C48 H48 118.8 . . ?
C36 C35 B1 122.8(3) . . ?
C40 C35 C36 115.3(3) . . ?
C40 C35 B1 121.6(3) . . ?
C36 C37 C41 118.4(4) . . ?
C38 C37 C36 120.7(4) . . ?
C38 C37 C41 120.9(4) . . ?
C55 C54 H54 121.0 . . ?
C53 C54 H54 121.0 . . ?
C53 C54 C55 117.9(4) . . ?
C48 C43 C44 115.8(4) . . ?
C48 C43 B1 121.1(3) . . ?
C44 C43 B1 122.8(4) . . ?
C54 C55 C58 120.5(4) . . ?
C56 C55 C54 120.6(4) . . ?
C56 C55 C58 118.9(4) . . ?
C27 C32 H32 118.8 . . ?
C31 C32 C27 122.5(4) . . ?
C31 C32 H32 118.8 . . ?
C35 C40 H40 118.5 . . ?
C39 C40 C35 123.0(4) . . ?
C39 C40 H40 118.5 . . ?
C37 C38 H38 120.9 . . ?
C39 C38 C37 118.3(4) . . ?
C39 C38 H38 120.9 . . ?
C53 C52 H52 118.7 . . ?
C53 C52 C51 122.5(4) . . ?
C51 C52 H52 118.7 . . ?
C47 C46 H46 120.9 . . ?
C45 C46 H46 120.9 . . ?
C45 C46 C47 118.1(4) . . ?
C54 C53 C52 120.8(4) . . ?
C54 C53 C57 121.2(4) . . ?
C52 C53 C57 117.9(4) . . ?
C43 C44 H44 118.8 . . ?
C45 C44 C43 122.4(4) . . ?
C45 C44 H44 118.8 . . ?
C52 C51 B1 119.8(3) . . ?
C56 C51 C52 115.7(3) . . ?
C56 C51 B1 124.2(3) . . ?
C55 C56 C51 122.3(3) . . ?
C55 C56 H56 118.8 . . ?
C51 C56 H56 118.8 . . ?
C48 C47 C50 118.9(4) . . ?
C46 C47 C48 120.4(4) . . ?
C46 C47 C50 120.7(4) . . ?
C40 C39 C42 118.2(4) . . ?
C38 C39 C40 120.4(4) . . ?
C38 C39 C42 121.4(4) . . ?
C46 C45 C44 120.9(4) . . ?
C46 C45 C49A 117.0(8) . . ?
C46 C45 C49B 123.6(9) . . ?
C44 C45 C49A 122.2(8) . . ?
C44 C45 C49B 115.5(9) . . ?
C31 C30 H30 120.8 . . ?
C29 C30 H30 120.8 . . ?
C29 C30 C31 118.3(4) . . ?
C32 C31 C30 120.8(4) . . ?
C32 C31 C34 120.4(8) . . ?
C32 C31 C34A 118.4(8) . . ?
C30 C31 C34 118.8(8) . . ?
C30 C31 C34A 120.8(8) . . ?
F22 C58 C55 110.5(5) . . ?
F24 C58 F22 107.3(8) . . ?
F24 C58 C55 114.2(6) . . ?
F24 C58 F23 108.6(7) . . ?
F23 C58 F22 104.0(7) . . ?
F23 C58 C55 111.7(6) . . ?
F22A C58 C55 111.0(11) . . ?
F22A C58 F24A 103.2(13) . . ?
F22A C58 F23A 105.1(14) . . ?
F24A C58 C55 113.5(10) . . ?
F24A C58 F23A 105.2(13) . . ?
F23A C58 C55 117.5(10) . . ?
C28 C29 C33 119.3(6) . . ?
C28 C29 C33A 119.9(14) . . ?
C30 C29 C28 120.5(4) . . ?
C30 C29 C33 120.1(6) . . ?
C30 C29 C33A 119.4(11) . . ?
F18 C50 F16 102.8(5) . . ?
F18 C50 C47 114.4(4) . . ?
F17 C50 F18 108.8(5) . . ?
F17 C50 F16 105.2(5) . . ?
F17 C50 C47 113.8(4) . . ?
F16 C50 C47 110.8(4) . . ?
F10A C42 C39 111.9(15) . . ?
F12A C42 F10A 105.4(15) . . ?
F12A C42 C39 110.9(11) . . ?
F11A C42 F10A 104.9(17) . . ?
F11A C42 F12A 107.0(16) . . ?
F11A C42 C39 115.9(15) . . ?
F12 C42 C39 112.3(7) . . ?
F10 C42 C39 113.5(9) . . ?
F10 C42 F12 105.5(9) . . ?
F11 C42 C39 111.6(9) . . ?
F11 C42 F12 106.5(9) . . ?
F11 C42 F10 107.0(10) . . ?
F9 C41 C37 111.6(4) . . ?
F8 C41 F9 107.0(4) . . ?
F8 C41 C37 113.3(4) . . ?
F7 C41 F9 105.0(4) . . ?
F7 C41 F8 106.4(4) . . ?
F7 C41 C37 113.0(4) . . ?
F21 C57 F20 106.9(4) . . ?
F21 C57 F19 106.2(4) . . ?
F21 C57 C53 112.9(4) . . ?
F20 C57 F19 107.0(4) . . ?
F20 C57 C53 111.8(4) . . ?
F19 C57 C53 111.6(4) . . ?
F4 C34 F5A 98(2) . . ?
F4 C34 C31 113.3(12) . . ?
F5A C34 C31 109.3(19) . . ?
F6A C34 F4 118(3) . . ?
F6A C34 F5A 103(2) . . ?
F6A C34 C31 113(2) . . ?
C1 C5 H5 116.6 . . ?
C1 C5 C7 96.0(4) . . ?
C7 C5 H5 116.6 . . ?
C3 C5 H5 116.6 . . ?
C3 C5 C1 105.1(5) . . ?
C3 C5 C7 103.0(5) . . ?
Rh1 C1 H1 122.4 . . ?
C5 C1 Rh1 95.4(3) . . ?
C5 C1 H1 122.4 . . ?
C2 C1 Rh1 71.9(5) . . ?
C2 C1 C5 109.1(6) . . ?
C2 C1 H1 122.4 . . ?
C27 B1 C35 112.4(3) . . ?
C27 B1 C43 113.2(3) . . ?
C27 B1 C51 104.2(3) . . ?
C35 B1 C43 103.5(3) . . ?
C35 B1 C51 113.4(3) . . ?
C51 B1 C43 110.5(3) . . ?
F2 C33 C29 114.2(8) . . ?
F3 C33 F2 97.5(9) . . ?
F3 C33 C29 115.4(9) . . ?
F3 C33 F1 108.1(10) . . ?
F1 C33 F2 109.2(11) . . ?
F1 C33 C29 111.5(10) . . ?
C23 C20 P2 110.8(4) . . ?
C23 C20 C21 107.9(5) . . ?
C23 C20 C22 108.1(6) . . ?
C21 C20 P2 108.2(4) . . ?
C21 C20 C22 107.8(5) . . ?
C22 C20 P2 113.9(5) . . ?
P1 C16 H16A 106.6 . . ?
P1 C16 H16B 106.6 . . ?
H16A C16 H16B 106.6 . . ?
C17 C16 P1 122.9(5) . . ?
C17 C16 H16A 106.6 . . ?
C17 C16 H16B 106.6 . . ?
H25A C25 H25B 109.5 . . ?
H25A C25 H25C 109.5 . . ?
H25B C25 H25C 109.5 . . ?
C24 C25 H25A 109.5 . . ?
C24 C25 H25B 109.5 . . ?
C24 C25 H25C 109.5 . . ?
C10 C8 P1 107.0(4) . . ?
C10 C8 C9 109.5(6) . . ?
C9 C8 P1 112.3(4) . . ?
C11 C8 P1 113.0(4) . . ?
C11 C8 C10 108.4(6) . . ?
C11 C8 C9 106.6(6) . . ?
C25 C24 P2 114.2(4) . . ?
C25 C24 C26 106.8(6) . . ?
C59 C24 P2 113.0(4) . . ?
C59 C24 C25 110.1(6) . . ?
C59 C24 C26 106.8(7) . . ?
C26 C24 P2 105.4(4) . . ?
P2 C19 H19A 109.3 . . ?
P2 C19 H19B 109.3 . . ?
H19A C19 H19B 108.0 . . ?
C18 C19 P2 111.6(5) . . ?
C18 C19 H19A 109.3 . . ?
C18 C19 H19B 109.3 . . ?
C13A C12 P1 114.3(12) . . ?
C13A C12 C14A 105.2(13) . . ?
C14A C12 P1 103.7(7) . . ?
C15A C12 P1 112.3(7) . . ?
C15A C12 C13A 113.5(10) . . ?
C15A C12 C14A 106.8(9) . . ?
C14 C12 P1 110.4(7) . . ?
C14 C12 C15 105.9(10) . . ?
C14 C12 C13 109.1(13) . . ?
C15 C12 P1 115.1(6) . . ?
C13 C12 P1 113.3(10) . . ?
C13 C12 C15 102.5(9) . . ?
C5 C7 H7A 113.5 . . ?
C5 C7 H7B 113.5 . . ?
H7A C7 H7B 110.8 . . ?
C6 C7 C5 91.1(5) . . ?
C6 C7 H7A 113.5 . . ?
C6 C7 H7B 113.5 . . ?
C8 C10 H10A 109.5 . . ?
C8 C10 H10B 109.5 . . ?
C8 C10 H10C 109.5 . . ?
H10A C10 H10B 109.5 . . ?
H10A C10 H10C 109.5 . . ?
H10B C10 H10C 109.5 . . ?
C20 C23 H23A 109.5 . . ?
C20 C23 H23B 109.5 . . ?
C20 C23 H23C 109.5 . . ?
H23A C23 H23B 109.5 . . ?
H23A C23 H23C 109.5 . . ?
H23B C23 H23C 109.5 . . ?
H4A C4 H4B 109.7 . . ?
C3 C4 H4A 112.0 . . ?
C3 C4 H4B 112.0 . . ?
C3 C4 C6 98.9(5) . . ?
C6 C4 H4A 112.0 . . ?
C6 C4 H4B 112.0 . . ?
C8 C9 H9A 109.5 . . ?
C8 C9 H9B 109.5 . . ?
C8 C9 H9C 109.5 . . ?
H9A C9 H9B 109.5 . . ?
H9A C9 H9C 109.5 . . ?
H9B C9 H9C 109.5 . . ?
C24 C59 H59A 109.5 . . ?
C24 C59 H59B 109.5 . . ?
C24 C59 H59C 109.5 . . ?
H59A C59 H59B 109.5 . . ?
H59A C59 H59C 109.5 . . ?
H59B C59 H59C 109.5 . . ?
C8 C11 H11A 109.5 . . ?
C8 C11 H11B 109.5 . . ?
C8 C11 H11C 109.5 . . ?
H11A C11 H11B 109.5 . . ?
H11A C11 H11C 109.5 . . ?
H11B C11 H11C 109.5 . . ?
C19 C18 H18A 108.9 . . ?
C19 C18 H18B 108.9 . . ?
H18A C18 H18B 107.7 . . ?
C17 C18 C19 113.5(6) . . ?
C17 C18 H18A 108.9 . . ?
C17 C18 H18B 108.9 . . ?
C16 C17 H17A 107.8 . . ?
C16 C17 H17B 107.8 . . ?
C18 C17 C16 117.9(6) . . ?
C18 C17 H17A 107.8 . . ?
C18 C17 H17B 107.8 . . ?
H17A C17 H17B 107.2 . . ?
C20 C21 H21A 109.5 . . ?
C20 C21 H21B 109.5 . . ?
C20 C21 H21C 109.5 . . ?
H21A C21 H21B 109.5 . . ?
H21A C21 H21C 109.5 . . ?
H21B C21 H21C 109.5 . . ?
C5 C3 H3A 110.4 . . ?
C5 C3 H3B 110.4 . . ?
C4 C3 C5 106.5(5) . . ?
C4 C3 H3A 110.4 . . ?
C4 C3 H3B 110.4 . . ?
H3A C3 H3B 108.6 . . ?
C12 C13A H13A 109.5 . . ?
C12 C13A H13B 109.5 . . ?
C12 C13A H13C 109.5 . . ?
H13A C13A H13B 109.5 . . ?
H13A C13A H13C 109.5 . . ?
H13B C13A H13C 109.5 . . ?
C20 C22 H22A 109.5 . . ?
C20 C22 H22B 109.5 . . ?
C20 C22 H22C 109.5 . . ?
H22A C22 H22B 109.5 . . ?
H22A C22 H22C 109.5 . . ?
H22B C22 H22C 109.5 . . ?
C7 C6 C4 109.3(6) . . ?
C7 C6 H6 116.2 . . ?
C4 C6 H6 116.2 . . ?
C2 C6 C7 99.7(5) . . ?
C2 C6 C4 96.4(7) . . ?
C2 C6 H6 116.2 . . ?
C24 C26 H26A 109.5 . . ?
C24 C26 H26B 109.5 . . ?
C24 C26 H26C 109.5 . . ?
H26A C26 H26B 109.5 . . ?
H26A C26 H26C 109.5 . . ?
H26B C26 H26C 109.5 . . ?
Rh1 C2 H2 123.1 . . ?
C1 C2 Rh1 75.1(5) . . ?
C1 C2 C6 106.2(6) . . ?
C1 C2 H2 123.1 . . ?
C6 C2 Rh1 93.9(5) . . ?
C6 C2 H2 123.1 . . ?
C12 C14A H14A 109.5 . . ?
C12 C14A H14B 109.5 . . ?
C12 C14A H14C 109.5 . . ?
H14A C14A H14B 109.5 . . ?
H14A C14A H14C 109.5 . . ?
H14B C14A H14C 109.5 . . ?
C12 C15A H15A 109.5 . . ?
C12 C15A H15B 109.5 . . ?
C12 C15A H15C 109.5 . . ?
H15A C15A H15B 109.5 . . ?
H15A C15A H15C 109.5 . . ?
H15B C15A H15C 109.5 . . ?
F13 C49A C45 112.4(8) . . ?
F13 C49A F14A 109.9(14) . . ?
F13 C49A F15A 102.2(12) . . ?
F14A C49A C45 108.8(14) . . ?
F14A C49A F15A 111.5(12) . . ?
F15A C49A C45 112.0(11) . . ?
C12 C14 H14D 109.5 . . ?
C12 C14 H14E 109.5 . . ?
C12 C14 H14F 109.5 . . ?
H14D C14 H14E 109.5 . . ?
H14D C14 H14F 109.5 . . ?
H14E C14 H14F 109.5 . . ?
C12 C15 H15D 109.5 . . ?
C12 C15 H15E 109.5 . . ?
C12 C15 H15F 109.5 . . ?
H15D C15 H15E 109.5 . . ?
H15D C15 H15F 109.5 . . ?
H15E C15 H15F 109.5 . . ?
C12 C13 H13D 109.5 . . ?
C12 C13 H13E 109.5 . . ?
C12 C13 H13F 109.5 . . ?
H13D C13 H13E 109.5 . . ?
H13D C13 H13F 109.5 . . ?
H13E C13 H13F 109.5 . . ?
F4 C34A C31 113.2(7) . . ?
F5 C34A F4 107.5(14) . . ?
F5 C34A C31 113.0(17) . . ?
F6 C34A F4 100.6(19) . . ?
F6 C34A C31 112.2(14) . . ?
F6 C34A F5 109.6(14) . . ?
F13 C49B C45 111.9(11) . . ?
F13 C49B F14B 102.8(16) . . ?
F13 C49B F15B 110.5(14) . . ?
F14B C49B C45 115.8(17) . . ?
F14B C49B F15B 103.3(15) . . ?
F15B C49B C45 111.9(13) . . ?
F2 C33A C29 108(5) . . ?
F3A C33A F2 129(4) . . ?
F3A C33A C29 114(3) . . ?
F3A C33A F1A 99(6) . . ?
F1A C33A F2 90(2) . . ?
F1A C33A C29 114(4) . . ?

loop_
_geom_bond_atom_site_label_1
_geom_bond_atom_site_label_2
_geom_bond_distance
_geom_bond_site_symmetry_2
_geom_bond_publ_flag
Rh1 P1 2.3222(13) . ?
Rh1 P2 2.3678(12) . ?
Rh1 C1 2.262(6) . ?
Rh1 C2 2.225(9) . ?
P1 C16 1.852(6) . ?
P1 C8 1.908(6) . ?
P1 C12 1.914(5) . ?
P2 C20 1.901(6) . ?
P2 C24 1.898(5) . ?
P2 C19 1.832(7) . ?
F21 C57 1.326(5) . ?
F20 C57 1.327(6) . ?
F13 C49A 1.314(12) . ?
F13 C49B 1.320(12) . ?
F9 C41 1.347(6) . ?
F18 C50 1.307(6) . ?
F19 C57 1.332(6) . ?
F10A C42 1.318(12) . ?
F12A C42 1.315(12) . ?
F8 C41 1.331(6) . ?
F22 C58 1.318(7) . ?
F7 C41 1.327(6) . ?
F17 C50 1.298(6) . ?
F4 C34 1.319(14) . ?
F4 C34A 1.312(11) . ?
C27 C28 1.397(6) . ?
C27 C32 1.412(5) . ?
C27 B1 1.632(6) . ?
F24 C58 1.294(8) . ?
F11A C42 1.312(13) . ?
F16 C50 1.345(7) . ?
C36 H36 0.9500 . ?
C36 C35 1.406(5) . ?
C36 C37 1.397(6) . ?
C28 H28 0.9500 . ?
C28 C29 1.389(6) . ?
C48 H48 0.9500 . ?
C48 C43 1.392(6) . ?
C48 C47 1.399(5) . ?
C35 C40 1.395(5) . ?
C35 B1 1.638(5) . ?
C37 C38 1.388(6) . ?
C37 C41 1.488(6) . ?
C54 H54 0.9500 . ?
C54 C55 1.393(6) . ?
C54 C53 1.385(6) . ?
C43 C44 1.397(5) . ?
C43 B1 1.640(5) . ?
C55 C56 1.392(5) . ?
C55 C58 1.504(6) . ?
F5A C34 1.34(3) . ?
C32 H32 0.9500 . ?
C32 C31 1.382(6) . ?
C40 H40 0.9500 . ?
C40 C39 1.391(5) . ?
C38 H38 0.9500 . ?
C38 C39 1.387(6) . ?
C52 H52 0.9500 . ?
C52 C53 1.387(5) . ?
C52 C51 1.397(5) . ?
C46 H46 0.9500 . ?
C46 C47 1.387(6) . ?
C46 C45 1.385(7) . ?
C53 C57 1.507(6) . ?
C44 H44 0.9500 . ?
C44 C45 1.389(6) . ?
C51 C56 1.396(5) . ?
C51 B1 1.639(5) . ?
C56 H56 0.9500 . ?
C47 C50 1.494(7) . ?
C39 C42 1.494(6) . ?
C45 C49A 1.510(10) . ?
C45 C49B 1.512(14) . ?
C30 H30 0.9500 . ?
C30 C31 1.388(7) . ?
C30 C29 1.381(7) . ?
C31 C34 1.503(14) . ?
C31 C34A 1.511(10) . ?
F2 C33 1.297(13) . ?
F2 C33A 1.41(9) . ?
C58 F23 1.313(8) . ?
C58 F22A 1.305(11) . ?
C58 F24A 1.307(12) . ?
C58 F23A 1.310(12) . ?
F6A C34 1.31(4) . ?
F3 C33 1.292(13) . ?
C29 C33 1.499(10) . ?
C29 C33A 1.500(17) . ?
F1 C33 1.294(12) . ?
C42 F12 1.325(8) . ?
C42 F10 1.315(9) . ?
C42 F11 1.304(8) . ?
C5 H5 1.0000 . ?
C5 C1 1.549(8) . ?
C5 C7 1.566(9) . ?
C5 C3 1.520(8) . ?
C1 H1 1.0000 . ?
C1 C2 1.273(10) . ?
C20 C23 1.533(9) . ?
C20 C21 1.538(8) . ?
C20 C22 1.543(8) . ?
C16 H16A 0.9900 . ?
C16 H16B 0.9900 . ?
C16 C17 1.512(9) . ?
C25 H25A 0.9800 . ?
C25 H25B 0.9800 . ?
C25 H25C 0.9800 . ?
C25 C24 1.534(8) . ?
C8 C10 1.526(9) . ?
C8 C9 1.539(8) . ?
C8 C11 1.517(9) . ?
C24 C59 1.482(10) . ?
C24 C26 1.557(10) . ?
C19 H19A 0.9900 . ?
C19 H19B 0.9900 . ?
C19 C18 1.562(10) . ?
C12 C13A 1.501(12) . ?
C12 C14A 1.552(13) . ?
C12 C15A 1.473(10) . ?
C12 C14 1.502(11) . ?
C12 C15 1.575(11) . ?
C12 C13 1.509(11) . ?
C7 H7A 0.9900 . ?
C7 H7B 0.9900 . ?
C7 C6 1.517(10) . ?
C10 H10A 0.9800 . ?
C10 H10B 0.9800 . ?
C10 H10C 0.9800 . ?
C23 H23A 0.9800 . ?
C23 H23B 0.9800 . ?
C23 H23C 0.9800 . ?
C4 H4A 0.9900 . ?
C4 H4B 0.9900 . ?
C4 C3 1.468(10) . ?
C4 C6 1.633(11) . ?
C9 H9A 0.9800 . ?
C9 H9B 0.9800 . ?
C9 H9C 0.9800 . ?
C59 H59A 0.9800 . ?
C59 H59B 0.9800 . ?
C59 H59C 0.9800 . ?
C11 H11A 0.9800 . ?
C11 H11B 0.9800 . ?
C11 H11C 0.9800 . ?
C18 H18A 0.9900 . ?
C18 H18B 0.9900 . ?
C18 C17 1.458(10) . ?
C17 H17A 0.9900 . ?
C17 H17B 0.9900 . ?
C21 H21A 0.9800 . ?
C21 H21B 0.9800 . ?
C21 H21C 0.9800 . ?
C3 H3A 0.9900 . ?
C3 H3B 0.9900 . ?
C13A H13A 0.9800 . ?
C13A H13B 0.9800 . ?
C13A H13C 0.9800 . ?
C22 H22A 0.9800 . ?
C22 H22B 0.9800 . ?
C22 H22C 0.9800 . ?
C6 H6 1.0000 . ?
C6 C2 1.514(8) . ?
C26 H26A 0.9800 . ?
C26 H26B 0.9800 . ?
C26 H26C 0.9800 . ?
C2 H2 1.0000 . ?
C14A H14A 0.9800 . ?
C14A H14B 0.9800 . ?
C14A H14C 0.9800 . ?
C15A H15A 0.9800 . ?
C15A H15B 0.9800 . ?
C15A H15C 0.9800 . ?
C49A F14A 1.332(12) . ?
C49A F15A 1.344(13) . ?
C14 H14D 0.9800 . ?
C14 H14E 0.9800 . ?
C14 H14F 0.9800 . ?
C15 H15D 0.9800 . ?
C15 H15E 0.9800 . ?
C15 H15F 0.9800 . ?
C13 H13D 0.9800 . ?
C13 H13E 0.9800 . ?
C13 H13F 0.9800 . ?
F3A C33A 1.30(5) . ?
F1A C33A 1.31(6) . ?
F5 C34A 1.31(2) . ?
C34A F6 1.30(3) . ?
C49B F14B 1.329(13) . ?
C49B F15B 1.347(12) . ?

loop_
_geom_torsion_atom_site_label_1
_geom_torsion_atom_site_label_2
_geom_torsion_atom_site_label_3
_geom_torsion_atom_site_label_4
_geom_torsion
_geom_torsion_site_symmetry_1
_geom_torsion_site_symmetry_2
_geom_torsion_site_symmetry_3
_geom_torsion_site_symmetry_4
_geom_torsion_publ_flag
Rh1 P1 C16 C17 64.2(6) . . . . ?
Rh1 P2 C24 C25 170.4(4) . . . . ?
Rh1 P2 C24 C59 43.6(6) . . . . ?
Rh1 P2 C24 C26 -72.7(6) . . . . ?
Rh1 P2 C19 C18 -47.2(6) . . . . ?
Rh1 C1 C2 C6 89.7(6) . . . . ?
P1 C16 C17 C18 -56.0(9) . . . . ?
P2 C19 C18 C17 109.7(7) . . . . ?
C27 C28 C29 C30 -2.9(7) . . . . ?
C27 C28 C29 C33 173.5(7) . . . . ?
C27 C28 C29 C33A -177(4) . . . . ?
C27 C32 C31 C30 -1.4(6) . . . . ?
C27 C32 C31 C34 179.5(12) . . . . ?
C27 C32 C31 C34A 176.8(8) . . . . ?
C36 C35 C40 C39 2.9(5) . . . . ?
C36 C35 B1 C27 -151.4(3) . . . . ?
C36 C35 B1 C43 86.2(4) . . . . ?
C36 C35 B1 C51 -33.5(5) . . . . ?
C36 C37 C38 C39 0.8(6) . . . . ?
C36 C37 C41 F9 -67.1(5) . . . . ?
C36 C37 C41 F8 172.1(4) . . . . ?
C36 C37 C41 F7 50.9(6) . . . . ?
C28 C27 C32 C31 -0.3(6) . . . . ?
C28 C27 B1 C35 30.0(5) . . . . ?
C28 C27 B1 C43 146.8(4) . . . . ?
C28 C27 B1 C51 -93.2(4) . . . . ?
C28 C29 C33 F2 -142.6(8) . . . . ?
C28 C29 C33 F3 -30.8(13) . . . . ?
C28 C29 C33 F1 93.1(12) . . . . ?
C28 C29 C33A F2 -137.0(11) . . . . ?
C28 C29 C33A F3A 13(8) . . . . ?
C28 C29 C33A F1A 125(4) . . . . ?
C48 C43 C44 C45 -0.2(6) . . . . ?
C48 C43 B1 C27 152.0(3) . . . . ?
C48 C43 B1 C35 -86.1(4) . . . . ?
C48 C43 B1 C51 35.6(5) . . . . ?
C48 C47 C50 F18 171.9(5) . . . . ?
C48 C47 C50 F17 45.9(6) . . . . ?
C48 C47 C50 F16 -72.4(6) . . . . ?
C35 C36 C37 C38 1.5(6) . . . . ?
C35 C36 C37 C41 -179.4(4) . . . . ?
C35 C40 C39 C38 -0.8(6) . . . . ?
C35 C40 C39 C42 179.7(4) . . . . ?
C37 C36 C35 C40 -3.2(5) . . . . ?
C37 C36 C35 B1 -176.9(3) . . . . ?
C37 C38 C39 C40 -1.1(6) . . . . ?
C37 C38 C39 C42 178.3(4) . . . . ?
C54 C55 C56 C51 3.3(6) . . . . ?
C54 C55 C58 F22 -134.0(7) . . . . ?
C54 C55 C58 F24 -13.0(11) . . . . ?
C54 C55 C58 F23 110.8(8) . . . . ?
C54 C55 C58 F22A -40.0(15) . . . . ?
C54 C55 C58 F24A 76(2) . . . . ?
C54 C55 C58 F23A -161(2) . . . . ?
C54 C53 C57 F21 -2.2(6) . . . . ?
C54 C53 C57 F20 -122.9(4) . . . . ?
C54 C53 C57 F19 117.3(5) . . . . ?
C43 C48 C47 C46 -0.4(6) . . . . ?
C43 C48 C47 C50 177.2(4) . . . . ?
C43 C44 C45 C46 0.7(7) . . . . ?
C43 C44 C45 C49A 179.7(7) . . . . ?
C43 C44 C45 C49B -176.4(8) . . . . ?
C55 C54 C53 C52 -0.3(6) . . . . ?
C55 C54 C53 C57 179.3(4) . . . . ?
C32 C27 C28 C29 2.5(6) . . . . ?
C32 C27 B1 C35 -157.1(3) . . . . ?
C32 C27 B1 C43 -40.3(5) . . . . ?
C32 C27 B1 C51 79.7(4) . . . . ?
C32 C31 C34 F4 35(2) . . . . ?
C32 C31 C34 F5A 142.9(19) . . . . ?
C32 C31 C34 F6A -103(3) . . . . ?
C32 C31 C34A F4 41.5(19) . . . . ?
C32 C31 C34A F5 164.0(19) . . . . ?
C32 C31 C34A F6 -71(2) . . . . ?
C40 C35 B1 C27 35.3(5) . . . . ?
C40 C35 B1 C43 -87.1(4) . . . . ?
C40 C35 B1 C51 153.2(3) . . . . ?
C40 C39 C42 F10A 169(2) . . . . ?
C40 C39 C42 F12A 52(2) . . . . ?
C40 C39 C42 F11A -71(3) . . . . ?
C40 C39 C42 F12 65.4(9) . . . . ?
C40 C39 C42 F10 -175.1(13) . . . . ?
C40 C39 C42 F11 -54.1(11) . . . . ?
C38 C37 C41 F9 112.0(5) . . . . ?
C38 C37 C41 F8 -8.9(6) . . . . ?
C38 C37 C41 F7 -130.0(5) . . . . ?
C38 C39 C42 F10A -11(2) . . . . ?
C38 C39 C42 F12A -128(2) . . . . ?
C38 C39 C42 F11A 110(3) . . . . ?
C38 C39 C42 F12 -114.0(9) . . . . ?
C38 C39 C42 F10 5.5(14) . . . . ?
C38 C39 C42 F11 126.4(11) . . . . ?
C52 C53 C57 F21 177.4(4) . . . . ?
C52 C53 C57 F20 56.8(5) . . . . ?
C52 C53 C57 F19 -63.1(5) . . . . ?
C52 C51 C56 C55 -2.6(6) . . . . ?
C52 C51 B1 C27 -78.1(4) . . . . ?
C52 C51 B1 C35 159.4(3) . . . . ?
C52 C51 B1 C43 43.8(5) . . . . ?
C46 C47 C50 F18 -10.5(7) . . . . ?
C46 C47 C50 F17 -136.5(5) . . . . ?
C46 C47 C50 F16 105.2(5) . . . . ?
C46 C45 C49A F13 121.3(11) . . . . ?
C46 C45 C49A F14A -116.7(14) . . . . ?
C46 C45 C49A F15A 7.0(16) . . . . ?
C46 C45 C49B F13 111.0(13) . . . . ?
C46 C45 C49B F14B -131.6(14) . . . . ?
C46 C45 C49B F15B -14(2) . . . . ?
C53 C54 C55 C56 -1.8(6) . . . . ?
C53 C54 C55 C58 178.0(4) . . . . ?
C53 C52 C51 C56 0.4(6) . . . . ?
C53 C52 C51 B1 174.8(3) . . . . ?
C44 C43 B1 C27 -34.1(5) . . . . ?
C44 C43 B1 C35 87.8(4) . . . . ?
C44 C43 B1 C51 -150.5(4) . . . . ?
C44 C45 C49A F13 -57.7(15) . . . . ?
C44 C45 C49A F14A 64.2(16) . . . . ?
C44 C45 C49A F15A -172.0(13) . . . . ?
C44 C45 C49B F13 -72.0(18) . . . . ?
C44 C45 C49B F14B 45.3(15) . . . . ?
C44 C45 C49B F15B 163.3(16) . . . . ?
C51 C52 C53 C54 1.0(6) . . . . ?
C51 C52 C53 C57 -178.7(4) . . . . ?
C56 C55 C58 F22 45.8(8) . . . . ?
C56 C55 C58 F24 166.8(10) . . . . ?
C56 C55 C58 F23 -69.4(8) . . . . ?
C56 C55 C58 F22A 139.7(14) . . . . ?
C56 C55 C58 F24A -105(2) . . . . ?
C56 C55 C58 F23A 19(2) . . . . ?
C56 C51 B1 C27 95.8(4) . . . . ?
C56 C51 B1 C35 -26.7(5) . . . . ?
C56 C51 B1 C43 -142.3(4) . . . . ?
C47 C48 C43 C44 0.1(6) . . . . ?
C47 C48 C43 B1 174.4(4) . . . . ?
C47 C46 C45 C44 -1.0(6) . . . . ?
C47 C46 C45 C49A 179.9(7) . . . . ?
C47 C46 C45 C49B 175.8(9) . . . . ?
C45 C46 C47 C48 0.9(6) . . . . ?
C45 C46 C47 C50 -176.7(4) . . . . ?
C30 C31 C34 F4 -144.2(14) . . . . ?
C30 C31 C34 F5A -36(2) . . . . ?
C30 C31 C34 F6A 78(3) . . . . ?
C30 C31 C34A F4 -140.3(12) . . . . ?
C30 C31 C34A F5 -18(2) . . . . ?
C30 C31 C34A F6 107(2) . . . . ?
C30 C29 C33 F2 33.8(13) . . . . ?
C30 C29 C33 F3 145.6(9) . . . . ?
C30 C29 C33 F1 -90.5(12) . . . . ?
C30 C29 C33A F2 48(5) . . . . ?
C30 C29 C33A F3A -162(4) . . . . ?
C30 C29 C33A F1A -49(8) . . . . ?
C31 C30 C29 C28 1.0(7) . . . . ?
C31 C30 C29 C33 -175.3(7) . . . . ?
C31 C30 C29 C33A 176(5) . . . . ?
C58 C55 C56 C51 -176.4(4) . . . . ?
C29 C30 C31 C32 1.0(7) . . . . ?
C29 C30 C31 C34 -179.8(12) . . . . ?
C29 C30 C31 C34A -177.1(9) . . . . ?
C41 C37 C38 C39 -178.3(4) . . . . ?
C5 C1 C2 Rh1 -89.6(5) . . . . ?
C5 C1 C2 C6 0.2(9) . . . . ?
C5 C7 C6 C4 -44.4(6) . . . . ?
C5 C7 C6 C2 56.0(7) . . . . ?
C1 C5 C7 C6 -53.6(5) . . . . ?
C1 C5 C3 C4 53.1(7) . . . . ?
B1 C27 C28 C29 175.8(4) . . . . ?
B1 C27 C32 C31 -173.8(4) . . . . ?
B1 C35 C40 C39 176.7(3) . . . . ?
B1 C43 C44 C45 -174.4(4) . . . . ?
B1 C51 C56 C55 -176.7(4) . . . . ?
C20 P2 C24 C25 47.2(6) . . . . ?
C20 P2 C24 C59 -79.6(6) . . . . ?
C20 P2 C24 C26 164.2(5) . . . . ?
C20 P2 C19 C18 74.6(5) . . . . ?
C8 P1 C16 C17 -63.9(6) . . . . ?
C24 P2 C19 C18 -171.2(5) . . . . ?
C19 P2 C24 C25 -61.2(6) . . . . ?
C19 P2 C24 C59 172.0(6) . . . . ?
C19 P2 C24 C26 55.8(6) . . . . ?
C19 C18 C17 C16 -47.6(10) . . . . ?
C12 P1 C16 C17 -178.2(5) . . . . ?
C7 C5 C1 Rh1 -36.8(4) . . . . ?
C7 C5 C1 C2 35.9(7) . . . . ?
C7 C5 C3 C4 -46.9(7) . . . . ?
C7 C6 C2 Rh1 37.7(6) . . . . ?
C7 C6 C2 C1 -37.9(9) . . . . ?
C4 C6 C2 Rh1 148.6(4) . . . . ?
C4 C6 C2 C1 73.0(7) . . . . ?
C3 C5 C1 Rh1 -142.0(4) . . . . ?
C3 C5 C1 C2 -69.3(7) . . . . ?
C3 C5 C7 C6 53.5(6) . . . . ?
C3 C4 C6 C7 20.0(7) . . . . ?
C3 C4 C6 C2 -82.7(6) . . . . ?
C6 C4 C3 C5 16.1(7) . . . . ?
